data_1510924
loop_
_publ_author_name
'Heymann, G.'
'Soltner, T.'
'Huppertz, H.'

_publ_section_title
;
 delta-La (B O2)3 (= delta-La B3 O6): A new high-pressure modification of
 lanthanum meta-oxoborate
;
_journal_name_full 'Solid State Sciences'
_journal_page_first 821
_journal_page_last 829
_journal_paper_doi 10.1016/j.solidstatesciences.2006.03.002
_journal_volume 8
_journal_year 2006
_chemical_formula_sum 'B3 La O6'
_chemical_name_systematic 'La B3 O6'
_space_group_IT_number 14
_symmetry_space_group_name_Hall '-P 2ybc'
_symmetry_space_group_name_H-M 'P 1 21/c 1'
_cell_angle_alpha 90
_cell_angle_beta 91.15
_cell_angle_gamma 90
_cell_formula_units_Z 4
_cell_length_a 4.2405
_cell_length_b 11.712
_cell_length_c 7.3113
_cell_volume 363.041
_citation_journal_id_ASTM SSSCFJ
_cod_data_source_file boron_452.cif
_cod_data_source_block B3La1O6
_cod_original_cell_volume 363.0406
_cod_original_formula_sum 'B3 La1 O6'
_cod_database_code 1510924

loop_
_symmetry_equiv_pos_as_xyz
x,y,z
-x,y+1/2,-z+1/2
-x,-y,-z
x,-y-1/2,z-1/2

loop_
_atom_site_label
_atom_site_type_symbol
_atom_site_fract_x
_atom_site_fract_y
_atom_site_fract_z
_atom_site_occupancy
_atom_site_U_iso_or_equiv
O2 O-2 -0.2075 0.47575 0.6816 1 0.0
O4 O-2 -0.252 0.40995 1.0618 1 0.0
O6 O-2 -0.3326 0.66828 0.7645 1 0.0
O1 O-2 0.8471 0.37305 0.389 1 0.0
B1 B+3 0.6895 0.378 0.5719 1 0.0
O5 O-2 -0.2188 0.28385 0.6919 1 0.0
B3 B+3 -0.3228 0.3341 1.2111 1 0.0
La1 La+3 0.22003 0.375506 0.881528 1 0.0
B2 B+3 -0.1955 0.5937 0.6265 1 0.0
O3 O-2 0.3496 0.37864 0.5461 1 0.0
